data_7227691
loop_
_publ_author_name
'Lee, Hyun-Jung'
'Kwon, Hyunchul'
'Sim, Jaeung'
'Song, Dalnim'
'Kim, Yonghwi'
'Kim, Jaheon'
'Kim, Kimoon'
'Lee, Eunsung'

_publ_section_title
;
 Synthetic control of coincidental formation of an N-heterocyclic
 carbene--copper(i) complex and imidazolium cations within metal--organic
 frameworks
;
_journal_issue 11
_journal_name_full CrystEngComm
_journal_page_first 1528
_journal_paper_doi 10.1039/C7CE00078B
_journal_volume 19
_journal_year 2017
_chemical_formula_moiety '2(C22 H20 Cu N3 O5), 2(Cl O4), C7 H7, 2(C5 H9 N O)'
_chemical_formula_sum 'C30.5 H32.5 Cl Cu N4 O10'
_chemical_formula_weight 714.09
_space_group_crystal_system monoclinic
_space_group_IT_number 14
_space_group_name_Hall '-P 2ybc'
_space_group_name_H-M_alt 'P 1 21/c 1'
_symmetry_space_group_name_Hall '-P 2ybc'
_symmetry_space_group_name_H-M 'P 1 21/c 1'
_atom_sites_solution_hydrogens geom
_audit_creation_method SHELXL-2014/7
_audit_update_record
;
2017-01-11 deposited with the CCDC.
2017-02-15 downloaded from the CCDC.
;
_cell_angle_alpha 90
_cell_angle_beta 90.408(2)
_cell_angle_gamma 90
_cell_formula_units_Z 4
_cell_length_a 9.2442(4)
_cell_length_b 26.9115(13)
_cell_length_c 13.1670(7)
_cell_measurement_reflns_used 3733
_cell_measurement_temperature 100(2)
_cell_measurement_theta_max 26.21
_cell_measurement_theta_min 2.75
_cell_volume 3275.5(3)
_computing_cell_refinement 'Bruker SAINT'
_computing_data_collection 'Bruker APEX2'
_computing_data_reduction 'Bruker SAINT'
_computing_molecular_graphics 'Bruker SHELXTL'
_computing_publication_material 'Bruker SHELXTL'
_computing_structure_refinement 'SHELXL-2014/7 (Sheldrick, 2014)'
_computing_structure_solution 'SHELXS-97 (Sheldrick 2008)'
_diffrn_ambient_temperature 100(2)
_diffrn_measured_fraction_theta_full 0.987
_diffrn_measured_fraction_theta_max 0.987
_diffrn_measurement_device_type 'Bruker APEX-II CCD'
_diffrn_measurement_method '\f and \w scans'
_diffrn_radiation_type MoK\a
_diffrn_radiation_wavelength 0.71073
_diffrn_reflns_av_R_equivalents 0.0725
_diffrn_reflns_av_unetI/netI 0.0863
_diffrn_reflns_Laue_measured_fraction_full 0.987
_diffrn_reflns_Laue_measured_fraction_max 0.987
_diffrn_reflns_limit_h_max 11
_diffrn_reflns_limit_h_min -9
_diffrn_reflns_limit_k_max 32
_diffrn_reflns_limit_k_min -32
_diffrn_reflns_limit_l_max 15
_diffrn_reflns_limit_l_min -15
_diffrn_reflns_number 15166
_diffrn_reflns_point_group_measured_fraction_full 0.987
_diffrn_reflns_point_group_measured_fraction_max 0.987
_diffrn_reflns_theta_full 25.242
_diffrn_reflns_theta_max 25.252
_diffrn_reflns_theta_min 2.330
_diffrn_source 'fine-focus sealed tube'
_exptl_absorpt_coefficient_mu 0.810
_exptl_absorpt_correction_T_max 0.9866
_exptl_absorpt_correction_T_min 0.9734
_exptl_absorpt_correction_type empirical
_exptl_absorpt_process_details SADABS
_exptl_crystal_colour green
_exptl_crystal_density_diffrn 1.448
_exptl_crystal_description block
_exptl_crystal_F_000 1478
_exptl_crystal_size_max 0.200
_exptl_crystal_size_mid 0.100
_exptl_crystal_size_min 0.050
_refine_diff_density_max 0.728
_refine_diff_density_min -0.719
_refine_diff_density_rms 0.103
_refine_ls_extinction_method none
_refine_ls_goodness_of_fit_ref 1.026
_refine_ls_hydrogen_treatment constr
_refine_ls_matrix_type full
_refine_ls_number_parameters 489
_refine_ls_number_reflns 5856
_refine_ls_number_restraints 93
_refine_ls_restrained_S_all 1.044
_refine_ls_R_factor_all 0.1057
_refine_ls_R_factor_gt 0.0628
_refine_ls_shift/su_max 0.001
_refine_ls_shift/su_mean 0.000
_refine_ls_structure_factor_coef Fsqd
_refine_ls_weighting_details 'w=1/[\s^2^(Fo^2^)+(0.0634P)^2^+9.3988P] where P=(Fo^2^+2Fc^2^)/3'
_refine_ls_weighting_scheme calc
_refine_ls_wR_factor_gt 0.1370
_refine_ls_wR_factor_ref 0.1583
_reflns_Friedel_coverage 0.000
_reflns_number_gt 4061
_reflns_number_total 5856
_reflns_threshold_expression 'I > 2\s(I)'
_cod_data_source_file c7ce00078b2.cif
_cod_data_source_block ImMOF1
_cod_depositor_comments 'Adding full bibliography for 7227690--7227692.cif.'
_cod_original_formula_sum 'C30.50 H32.50 Cl Cu N4 O10'
_cod_database_code 7227691
_shelx_shelxl_version_number 2014/7
_shelx_space_group_comment
;
The symmetry employed for this shelxl refinement is uniquely defined
by the following loop, which should always be used as a source of
symmetry information in preference to the above space-group names.
They are only intended as comments.
;
_shelx_estimated_absorpt_t_min 0.855
_shelx_estimated_absorpt_t_max 0.961

loop_
_space_group_symop_operation_xyz
'x, y, z'
'-x, y+1/2, -z+1/2'
'-x, -y, -z'
'x, -y-1/2, z-1/2'

loop_
_atom_site_label
_atom_site_type_symbol
_atom_site_fract_x
_atom_site_fract_y
_atom_site_fract_z
_atom_site_U_iso_or_equiv
_atom_site_adp_type
_atom_site_occupancy
_atom_site_site_symmetry_order
_atom_site_calc_flag
_atom_site_refinement_flags_posn
_atom_site_refinement_flags_adp
_atom_site_refinement_flags_occupancy
_atom_site_disorder_assembly
_atom_site_disorder_group
Cu1 Cu 0.07805(6) 0.48982(2) 0.41888(4) 0.01010(17) Uani 1 1 d . . . . .
O1 O 0.2286(3) 0.52000(13) 0.5041(3) 0.0267(9) Uani 1 1 d . . . . .
O2 O 0.0968(4) 0.54038(13) 0.6388(3) 0.0277(9) Uani 1 1 d . . . . .
O4 O 0.8902(4) 0.92668(12) 1.0097(3) 0.0287(9) Uani 1 1 d . . . . .
O3 O 1.0187(4) 0.94383(11) 0.8722(3) 0.0262(9) Uani 1 1 d . . . . .
N1 N 0.6833(4) 0.65994(14) 0.7211(3) 0.0208(9) Uani 1 1 d . . . . .
N2 N 0.8066(4) 0.72377(14) 0.7698(3) 0.0226(10) Uani 1 1 d . . . . .
C1 C 0.6735(5) 0.70669(17) 0.7515(4) 0.0267(13) Uani 1 1 d . . . . .
H1 H 0.5863 0.7250 0.7590 0.032 Uiso 1 1 calc R U . . .
C2 C 0.8280(5) 0.64630(17) 0.7210(4) 0.0225(11) Uani 1 1 d . . . . .
H2 H 0.8659 0.6147 0.7033 0.027 Uiso 1 1 calc R U . . .
C3 C 0.9046(5) 0.68625(17) 0.7508(4) 0.0247(12) Uani 1 1 d . . . . .
H3 H 1.0068 0.6883 0.7576 0.030 Uiso 1 1 calc R U . . .
C4 C 0.5631(5) 0.62881(16) 0.6914(4) 0.0201(11) Uani 1 1 d . . . . .
C5 C 0.5836(5) 0.59535(17) 0.6129(4) 0.0199(11) Uani 1 1 d . . . . .
H5 H 0.6752 0.5925 0.5811 0.024 Uiso 1 1 calc R U . . .
C6 C 0.4689(5) 0.56632(16) 0.5816(4) 0.0192(11) Uani 1 1 d . . . . .
H6 H 0.4813 0.5432 0.5278 0.023 Uiso 1 1 calc R U . . .
C7 C 0.3361(5) 0.57057(16) 0.6281(4) 0.0184(11) Uani 1 1 d . . . . .
C8 C 0.3184(6) 0.60413(19) 0.7074(4) 0.0264(12) Uani 1 1 d . . . . .
H8 H 0.2270 0.6070 0.7394 0.032 Uiso 1 1 calc R U . . .
C9 C 0.4325(6) 0.63344(19) 0.7402(4) 0.0308(13) Uani 1 1 d . . . . .
H9 H 0.4211 0.6561 0.7948 0.037 Uiso 1 1 calc R U . . .
C10 C 0.2101(5) 0.54091(15) 0.5879(4) 0.0153(10) Uani 1 1 d . . . . .
C11 C 0.8404(5) 0.77288(17) 0.8072(4) 0.0236(12) Uani 1 1 d . . . . .
C12 C 0.9439(12) 0.8013(3) 0.7571(7) 0.028(2) Uani 0.738(14) 1 d . U P A 1
H12 H 0.9916 0.7891 0.6985 0.034 Uiso 0.738(14) 1 calc R U P A 1
C13 C 0.9746(12) 0.8477(3) 0.7955(7) 0.027(2) Uani 0.738(14) 1 d . U P A 1
H13 H 1.0448 0.8679 0.7629 0.032 Uiso 0.738(14) 1 calc R U P A 1
C14 C 0.9043(5) 0.86583(16) 0.8819(4) 0.0195(11) Uani 1 1 d . . . . .
C15 C 0.7999(13) 0.8364(4) 0.9267(8) 0.041(3) Uani 0.738(14) 1 d . U P A 1
H15 H 0.7498 0.8484 0.9845 0.050 Uiso 0.738(14) 1 calc R U P A 1
C16 C 0.7675(14) 0.7900(4) 0.8887(9) 0.045(3) Uani 0.738(14) 1 d . U P A 1
H16 H 0.6947 0.7703 0.9194 0.053 Uiso 0.738(14) 1 calc R U P A 1
C12' C 0.865(3) 0.8099(9) 0.7454(19) 0.028(4) Uani 0.262(14) 1 d . U P A 2
H12' H 0.8580 0.8047 0.6742 0.034 Uiso 0.262(14) 1 calc R U P A 2
C13' C 0.902(3) 0.8574(10) 0.783(2) 0.028(6) Uani 0.262(14) 1 d . U P A 2
H13' H 0.9258 0.8833 0.7368 0.034 Uiso 0.262(14) 1 calc R U P A 2
C15' C 0.873(3) 0.8284(9) 0.950(2) 0.027(6) Uani 0.262(14) 1 d . U P A 2
H15' H 0.8760 0.8349 1.0206 0.032 Uiso 0.262(14) 1 calc R U P A 2
C16' C 0.839(4) 0.7816(12) 0.916(3) 0.046(7) Uani 0.262(14) 1 d . U P A 2
H16' H 0.8141 0.7558 0.9618 0.055 Uiso 0.262(14) 1 calc R U P A 2
C17 C 0.9403(5) 0.91608(16) 0.9237(4) 0.0149(10) Uani 1 1 d . . . . .
Cl1 Cl 0.5789(3) 0.68567(7) 0.04024(17) 0.0745(7) Uani 1 1 d D . . . .
O5 O 0.7186(11) 0.6723(3) 0.0030(8) 0.168(4) Uani 1 1 d D . . . .
O6 O 0.5330(10) 0.6985(4) -0.0559(5) 0.081(4) Uani 0.661(11) 1 d D U P B 1
O7 O 0.6082(17) 0.7278(4) 0.0977(8) 0.112(5) Uani 0.661(11) 1 d D U P B 1
O8 O 0.518(2) 0.6446(5) 0.0827(12) 0.165(6) Uani 0.661(11) 1 d D U P B 1
O6' O 0.5116(17) 0.7343(5) 0.039(2) 0.118(11) Uani 0.339(11) 1 d D U P B 2
O7' O 0.626(2) 0.6778(9) 0.1404(11) 0.113(9) Uani 0.339(11) 1 d D U P B 2
O8' O 0.453(2) 0.6531(8) 0.034(2) 0.102(7) Uani 0.339(11) 1 d D U P B 2
O1S O 0.1982(3) 0.47408(11) 0.2858(2) 0.0199(8) Uani 1 1 d . . . . .
N1S N 0.3705(5) 0.48412(17) 0.1642(3) 0.0346(11) Uani 1 1 d . . . . .
C1S C 0.2997(6) 0.49775(19) 0.2482(4) 0.0276(12) Uani 1 1 d . . . . .
C2S C 0.3632(7) 0.5462(2) 0.2856(5) 0.0419(16) Uani 1 1 d . . . . .
H2S1 H 0.3773 0.5455 0.3602 0.050 Uiso 1 1 calc R U . . .
H2S2 H 0.2997 0.5745 0.2675 0.050 Uiso 1 1 calc R U . . .
C3S C 0.5083(8) 0.5498(3) 0.2309(5) 0.0519(18) Uani 1 1 d . . . . .
H3S1 H 0.5317 0.5847 0.2139 0.062 Uiso 1 1 calc R U . . .
H3S2 H 0.5875 0.5357 0.2729 0.062 Uiso 1 1 calc R U . . .
C4S C 0.4829(8) 0.5188(3) 0.1348(5) 0.0535(19) Uani 1 1 d . . . . .
H4S1 H 0.4503 0.5400 0.0776 0.064 Uiso 1 1 calc R U . . .
H4S2 H 0.5721 0.5011 0.1148 0.064 Uiso 1 1 calc R U . . .
C5S C 0.3261(7) 0.4433(2) 0.0978(5) 0.0437(16) Uani 1 1 d . . . . .
H5S1 H 0.3942 0.4404 0.0415 0.065 Uiso 1 1 calc R U . . .
H5S2 H 0.3253 0.4122 0.1366 0.065 Uiso 1 1 calc R U . . .
H5S3 H 0.2289 0.4499 0.0709 0.065 Uiso 1 1 calc R U . . .
O2S O 0.2163(4) 0.71705(16) 0.8138(4) 0.0496(12) Uani 1 1 d . . . . .
N2S N 0.2915(8) 0.7908(3) 0.8810(6) 0.0689(19) Uani 1 1 d . . . . .
C6S C 0.2268(7) 0.7463(2) 0.8855(6) 0.0482(18) Uani 1 1 d . . . . .
C7S C 0.1680(11) 0.7380(4) 0.9881(7) 0.099(4) Uani 1 1 d . . . . .
H7S1 H 0.2215 0.7113 1.0238 0.119 Uiso 1 1 calc R U . . .
H7S2 H 0.0642 0.7290 0.9847 0.119 Uiso 1 1 calc R U . . .
C8S C 0.1902(15) 0.7884(4) 1.0410(8) 0.114(4) Uani 1 1 d . . . . .
H8S1 H 0.2315 0.7836 1.1099 0.137 Uiso 1 1 calc R U . . .
H8S2 H 0.0969 0.8061 1.0472 0.137 Uiso 1 1 calc R U . . .
C9S C 0.2959(10) 0.8184(4) 0.9740(8) 0.099(4) Uani 1 1 d . . . . .
H9S1 H 0.2620 0.8529 0.9640 0.119 Uiso 1 1 calc R U . . .
H9S2 H 0.3946 0.8189 1.0037 0.119 Uiso 1 1 calc R U . . .
C10S C 0.3641(13) 0.8074(3) 0.7976(9) 0.108(4) Uani 1 1 d . . . . .
H10A H 0.4025 0.8407 0.8111 0.161 Uiso 1 1 calc R U . . .
H10B H 0.4441 0.7848 0.7826 0.161 Uiso 1 1 calc R U . . .
H10C H 0.2978 0.8087 0.7392 0.161 Uiso 1 1 calc R U . . .
C11S C 0.0002(13) 0.5268(4) 0.0925(6) 0.117(4) Uani 1 1 d D . . . .
H11S H 0.0001 0.5447 0.1547 0.140 Uiso 1 1 calc R U . . .
C12S C -0.0620(11) 0.4786(4) 0.0867(7) 0.121(5) Uani 1 1 d D . . . .
H12S H -0.1038 0.4644 0.1457 0.145 Uiso 1 1 calc R U . . .
C13S C -0.0629(13) 0.4519(3) -0.0035(10) 0.139(5) Uani 1 1 d D . . . .
C14S C -0.112(3) 0.4060(8) -0.013(2) 0.159(13) Uani 0.5 1 d . . P . .
H14A H -0.1016 0.3949 -0.0831 0.239 Uiso 0.5 1 calc R U P . .
H14B H -0.0568 0.3839 0.0323 0.239 Uiso 0.5 1 calc R U P . .
H14C H -0.2145 0.4050 0.0061 0.239 Uiso 0.5 1 calc R U P . .

loop_
_atom_site_aniso_label
_atom_site_aniso_U_11
_atom_site_aniso_U_22
_atom_site_aniso_U_33
_atom_site_aniso_U_23
_atom_site_aniso_U_13
_atom_site_aniso_U_12
Cu1 0.0122(3) 0.0061(3) 0.0120(3) 0.0008(2) 0.0021(2) 0.0000(2)
O1 0.0183(18) 0.038(2) 0.024(2) -0.0157(17) 0.0025(15) -0.0112(15)
O2 0.0195(19) 0.038(2) 0.026(2) -0.0132(17) 0.0034(16) -0.0090(15)
O4 0.043(2) 0.0160(18) 0.028(2) -0.0102(15) 0.0190(18) -0.0134(15)
O3 0.046(2) 0.0116(17) 0.021(2) -0.0075(15) 0.0132(17) -0.0128(16)
N1 0.018(2) 0.014(2) 0.031(3) -0.0107(18) -0.0012(18) -0.0014(16)
N2 0.023(2) 0.014(2) 0.031(3) -0.0082(18) -0.0047(19) -0.0034(17)
C1 0.022(3) 0.015(2) 0.043(4) -0.014(2) -0.004(2) 0.001(2)
C2 0.019(3) 0.015(2) 0.033(3) -0.004(2) 0.002(2) -0.0012(19)
C3 0.019(3) 0.017(3) 0.037(3) -0.007(2) 0.000(2) -0.001(2)
C4 0.019(3) 0.013(2) 0.029(3) -0.006(2) 0.000(2) -0.0009(19)
C5 0.014(2) 0.018(2) 0.028(3) -0.009(2) 0.003(2) 0.0006(19)
C6 0.020(2) 0.011(2) 0.027(3) -0.010(2) -0.002(2) 0.0031(18)
C7 0.018(2) 0.016(2) 0.021(3) -0.005(2) -0.002(2) 0.0011(19)
C8 0.023(3) 0.032(3) 0.025(3) -0.014(2) 0.003(2) 0.000(2)
C9 0.024(3) 0.031(3) 0.037(3) -0.023(3) 0.001(3) -0.004(2)
C10 0.019(3) 0.008(2) 0.018(3) 0.0009(19) -0.002(2) 0.0001(18)
C11 0.025(3) 0.010(2) 0.036(3) -0.012(2) -0.002(2) -0.0018(19)
C12 0.039(6) 0.018(4) 0.028(4) -0.010(3) 0.012(4) -0.001(4)
C13 0.036(6) 0.011(4) 0.033(5) -0.003(3) 0.011(5) -0.002(4)
C14 0.022(3) 0.011(2) 0.026(3) -0.005(2) 0.001(2) -0.0028(19)
C15 0.046(7) 0.032(5) 0.046(7) -0.022(5) 0.022(5) -0.026(5)
C16 0.054(8) 0.035(6) 0.045(7) -0.020(5) 0.025(6) -0.030(6)
C12' 0.041(9) 0.022(8) 0.021(8) -0.016(7) 0.004(9) -0.004(8)
C13' 0.046(15) 0.018(11) 0.021(11) 0.008(9) 0.007(12) 0.002(11)
C15' 0.044(13) 0.017(9) 0.021(10) -0.009(8) -0.002(10) -0.015(10)
C16' 0.058(18) 0.025(12) 0.054(16) -0.010(11) 0.004(14) -0.015(14)
C17 0.015(2) 0.011(2) 0.019(3) -0.001(2) -0.002(2) 0.0022(18)
Cl1 0.122(2) 0.0428(11) 0.0585(14) -0.0047(9) -0.0167(13) 0.0022(11)
O5 0.202(11) 0.105(7) 0.197(11) 0.011(7) 0.025(9) 0.013(7)
O6 0.113(7) 0.114(8) 0.016(4) -0.003(4) -0.010(4) -0.067(6)
O7 0.195(14) 0.086(8) 0.055(7) -0.034(6) -0.001(7) -0.021(8)
O8 0.302(17) 0.068(7) 0.125(13) 0.053(8) 0.070(12) -0.025(10)
O6' 0.047(10) 0.069(13) 0.24(3) 0.052(16) -0.047(14) 0.001(8)
O7' 0.149(19) 0.129(18) 0.061(13) 0.034(12) -0.067(13) -0.066(14)
O8' 0.148(14) 0.048(9) 0.110(14) 0.041(9) -0.011(11) -0.035(9)
O1S 0.0245(19) 0.0187(17) 0.0167(19) 0.0022(14) 0.0102(15) -0.0009(14)
N1S 0.049(3) 0.033(3) 0.022(3) -0.002(2) 0.022(2) -0.006(2)
C1S 0.035(3) 0.027(3) 0.021(3) 0.000(2) 0.008(2) 0.002(2)
C2S 0.048(4) 0.037(3) 0.041(4) -0.008(3) 0.022(3) -0.021(3)
C3S 0.057(4) 0.054(4) 0.046(4) 0.003(3) 0.024(3) -0.029(3)
C4S 0.059(4) 0.057(5) 0.045(4) 0.000(3) 0.034(3) -0.015(3)
C5S 0.062(4) 0.037(3) 0.032(4) -0.007(3) 0.020(3) -0.001(3)
O2S 0.040(3) 0.045(3) 0.063(3) -0.028(2) -0.012(2) 0.004(2)
N2S 0.070(5) 0.062(4) 0.075(5) -0.026(4) -0.017(4) 0.015(4)
C6S 0.038(4) 0.039(4) 0.067(5) -0.021(4) -0.018(3) 0.016(3)
C7S 0.089(7) 0.143(9) 0.065(7) -0.044(6) -0.010(5) 0.053(6)
C8S 0.159(12) 0.127(10) 0.055(6) -0.025(6) -0.014(7) 0.046(8)
C9S 0.083(7) 0.099(7) 0.117(9) -0.090(7) -0.019(6) 0.019(6)
C10S 0.125(9) 0.060(6) 0.138(11) -0.006(7) 0.009(8) -0.004(6)
C11S 0.144(11) 0.153(12) 0.053(7) 0.035(7) -0.019(7) 0.031(9)
C12S 0.135(11) 0.134(11) 0.094(9) -0.030(8) -0.035(8) 0.067(9)
C13S 0.156(13) 0.136(12) 0.126(12) -0.021(11) -0.051(10) 0.063(10)
C14S 0.14(2) 0.069(14) 0.26(4) -0.052(19) -0.07(2) -0.007(14)

loop_
_atom_type_symbol
_atom_type_description
_atom_type_scat_dispersion_real
_atom_type_scat_dispersion_imag
_atom_type_scat_source
C C 0.0033 0.0016 'International Tables Vol C Tables 4.2.6.8 and 6.1.1.4'
H H 0.0000 0.0000 'International Tables Vol C Tables 4.2.6.8 and 6.1.1.4'
N N 0.0061 0.0033 'International Tables Vol C Tables 4.2.6.8 and 6.1.1.4'
O O 0.0106 0.0060 'International Tables Vol C Tables 4.2.6.8 and 6.1.1.4'
Cl Cl 0.1484 0.1585 'International Tables Vol C Tables 4.2.6.8 and 6.1.1.4'
Cu Cu 0.3201 1.2651 'International Tables Vol C Tables 4.2.6.8 and 6.1.1.4'

loop_
_geom_angle_atom_site_label_1
_geom_angle_atom_site_label_2
_geom_angle_atom_site_label_3
_geom_angle
_geom_angle_site_symmetry_1
_geom_angle_site_symmetry_3
O2 Cu1 O1 167.43(15) 3_566 .
O2 Cu1 O4 86.96(16) 3_566 2_646
O1 Cu1 O4 88.91(16) . 2_646
O2 Cu1 O3 91.59(16) 3_566 4_475
O1 Cu1 O3 89.90(15) . 4_475
O4 Cu1 O3 167.61(14) 2_646 4_475
O2 Cu1 O1S 91.86(14) 3_566 .
O1 Cu1 O1S 100.49(14) . .
O4 Cu1 O1S 98.35(13) 2_646 .
O3 Cu1 O1S 93.99(13) 4_475 .
O2 Cu1 Cu1 86.87(11) 3_566 3_566
O1 Cu1 Cu1 80.83(10) . 3_566
O4 Cu1 Cu1 82.70(10) 2_646 3_566
O3 Cu1 Cu1 84.93(10) 4_475 3_566
O1S Cu1 Cu1 178.31(10) . 3_566
C10 O1 Cu1 126.3(3) . .
C10 O2 Cu1 119.4(3) . 3_566
C17 O4 Cu1 124.9(3) . 2_656
C17 O3 Cu1 122.4(3) . 4_676
C1 N1 C2 108.6(4) . .
C1 N1 C4 125.4(4) . .
C2 N1 C4 125.9(4) . .
C1 N2 C3 108.7(4) . .
C1 N2 C11 125.0(4) . .
C3 N2 C11 126.2(4) . .
N1 C1 N2 108.5(4) . .
C3 C2 N1 107.1(4) . .
C2 C3 N2 107.0(4) . .
C9 C4 C5 122.1(4) . .
C9 C4 N1 119.8(4) . .
C5 C4 N1 118.0(4) . .
C6 C5 C4 118.9(4) . .
C5 C6 C7 120.4(4) . .
C6 C7 C8 119.7(4) . .
C6 C7 C10 119.3(4) . .
C8 C7 C10 120.9(4) . .
C9 C8 C7 120.7(5) . .
C4 C9 C8 118.1(5) . .
O2 C10 O1 126.0(4) . .
O2 C10 C7 117.9(4) . .
O1 C10 C7 116.0(4) . .
C16 C11 C12 122.3(6) . .
C12' C11 N2 121.6(11) . .
C16 C11 N2 118.4(6) . .
C12 C11 N2 119.3(5) . .
C12' C11 C16' 119.6(17) . .
N2 C11 C16' 118.7(14) . .
C13 C12 C11 117.7(7) . .
C12 C13 C14 121.2(8) . .
C13' C14 C15' 120.7(16) . .
C15 C14 C13 118.4(6) . .
C13' C14 C17 121.3(12) . .
C15' C14 C17 118.0(11) . .
C15 C14 C17 120.9(6) . .
C13 C14 C17 120.6(5) . .
C16 C15 C14 120.9(9) . .
C11 C16 C15 119.3(9) . .
C11 C12' C13' 121(2) . .
C14 C13' C12' 120(2) . .
C14 C15' C16' 121(3) . .
C15' C16' C11 118(3) . .
O3 C17 O4 125.0(4) . .
O3 C17 C14 118.0(4) . .
O4 C17 C14 117.0(4) . .
O6 Cl1 O7 110.7(6) . .
O6 Cl1 O8 117.1(9) . .
O7 Cl1 O8 121.2(9) . .
O8' Cl1 O7' 101.7(12) . .
O6 Cl1 O5 91.2(6) . .
O7 Cl1 O5 102.6(8) . .
O8 Cl1 O5 108.3(9) . .
O8' Cl1 O5 123.6(12) . .
O7' Cl1 O5 90.4(12) . .
O8' Cl1 O6' 101.5(13) . .
O7' Cl1 O6' 106.1(16) . .
O5 Cl1 O6' 127.8(9) . .
C1S O1S Cu1 128.9(3) . .
C1S N1S C4S 113.4(5) . .
C1S N1S C5S 124.2(5) . .
C4S N1S C5S 121.6(5) . .
O1S C1S N1S 124.3(5) . .
O1S C1S C2S 127.3(5) . .
N1S C1S C2S 108.3(5) . .
C1S C2S C3S 104.0(5) . .
C4S C3S C2S 103.0(5) . .
N1S C4S C3S 103.6(5) . .
C6S N2S C10S 123.4(7) . .
C6S N2S C9S 115.8(9) . .
C10S N2S C9S 120.4(9) . .
O2S C6S N2S 124.7(8) . .
O2S C6S C7S 125.1(7) . .
N2S C6S C7S 110.2(7) . .
C6S C7S C8S 103.4(9) . .
C7S C8S C9S 106.5(8) . .
N2S C9S C8S 101.7(8) . .
C12S C11S C13S 119.2(6) . 3_565
C13S C12S C11S 121.3(6) . .
C14S C13S C12S 124.2(18) . .
C14S C13S C11S 116.2(18) . 3_565
C12S C13S C11S 119.5(6) . 3_565

loop_
_geom_bond_atom_site_label_1
_geom_bond_atom_site_label_2
_geom_bond_distance
_geom_bond_site_symmetry_2
Cu1 O2 1.958(3) 3_566
Cu1 O1 1.958(3) .
Cu1 O4 1.963(3) 2_646
Cu1 O3 1.965(3) 4_475
Cu1 O1S 2.124(3) .
Cu1 Cu1 2.6438(11) 3_566
O1 C10 1.252(6) .
O2 C10 1.247(6) .
O2 Cu1 1.958(3) 3_566
O4 C17 1.259(6) .
O4 Cu1 1.963(3) 2_656
O3 C17 1.245(6) .
O3 Cu1 1.965(3) 4_676
N1 C1 1.324(6) .
N1 C2 1.388(6) .
N1 C4 1.443(6) .
N2 C1 1.334(6) .
N2 C3 1.380(6) .
N2 C11 1.444(6) .
C2 C3 1.344(7) .
C4 C9 1.377(7) .
C4 C5 1.385(7) .
C5 C6 1.378(6) .
C6 C7 1.381(7) .
C7 C8 1.391(7) .
C7 C10 1.504(6) .
C8 C9 1.384(7) .
C11 C12' 1.31(3) .
C11 C16 1.352(12) .
C11 C12 1.395(10) .
C11 C16' 1.45(4) .
C12 C13 1.376(11) .
C13 C14 1.401(10) .
C14 C13' 1.33(3) .
C14 C15' 1.38(3) .
C14 C15 1.384(10) .
C14 C17 1.497(6) .
C15 C16 1.377(14) .
C12' C13' 1.41(4) .
C15' C16' 1.37(4) .
Cl1 O6 1.376(7) .
Cl1 O7 1.388(8) .
Cl1 O8 1.364(9) .
Cl1 O8' 1.462(13) .
Cl1 O7' 1.404(11) .
Cl1 O5 1.431(9) .
Cl1 O6' 1.448(12) .
O1S C1S 1.240(6) .
N1S C1S 1.341(7) .
N1S C4S 1.452(7) .
N1S C5S 1.461(7) .
C1S C2S 1.509(7) .
C2S C3S 1.530(8) .
C3S C4S 1.532(9) .
O2S C6S 1.233(7) .
N2S C6S 1.339(9) .
N2S C10S 1.367(12) .
N2S C9S 1.433(10) .
C6S C7S 1.476(12) .
C7S C8S 1.539(13) .
C8S C9S 1.548(15) .
C11S C12S 1.420(12) .
C11S C13S 1.431(12) 3_565
C12S C13S 1.389(11) .
C13S C14S 1.32(2) .
C13S C11S 1.431(12) 3_565
